data_1562506
loop_
_publ_author_name
'Smetana, Volodymyr'
'Corbett, John D.'
'Miller, Gordon J.'

_publ_section_title
;
 Na8Au9.8(4)Ga7.2 and Na17Au5.87(2)Ga46.63: The diversity of pseudo 5-fold
 symmetries in the Na--Au--Ga system
;
_journal_name_full 'Journal of Solid State Chemistry'
_journal_page_first 21
_journal_page_last 28
_journal_paper_doi 10.1016/j.jssc.2013.08.017
_journal_volume 207
_journal_year 2013
_chemical_formula_sum 'Au10.06 Ga6.94 Na8'
_chemical_formula_weight 2648.94
_space_group_IT_number 63
_space_group_name_Hall '-C 2c 2'
_space_group_name_H-M_alt 'C m c m'
_atom_sites_solution_hydrogens geom
_atom_sites_solution_primary direct
_atom_sites_solution_secondary difmap
_audit_creation_method SHELXL-97
_cell_angle_alpha 90.00
_cell_angle_beta 90.00
_cell_angle_gamma 90.00
_cell_formula_units_Z 4
_cell_length_a 5.3040(11)
_cell_length_b 24.519(5)
_cell_length_c 14.573(3)
_cell_measurement_temperature 293(2)
_cell_volume 1895.2(7)
_computing_structure_refinement 'SHELXL-97 (Sheldrick, 1997)'
_computing_structure_solution 'SHELXS-97 (Sheldrick, 1990)'
_diffrn_ambient_temperature 293(2)
_diffrn_measured_fraction_theta_full 0.960
_diffrn_measured_fraction_theta_max 0.960
_diffrn_radiation_monochromator graphite
_diffrn_radiation_source 'fine-focus sealed tube'
_diffrn_radiation_type MoK\a
_diffrn_radiation_wavelength 0.71073
_diffrn_reflns_av_R_equivalents 0.0578
_diffrn_reflns_av_sigmaI/netI 0.0397
_diffrn_reflns_limit_h_max 7
_diffrn_reflns_limit_h_min -7
_diffrn_reflns_limit_k_max 32
_diffrn_reflns_limit_k_min -32
_diffrn_reflns_limit_l_max 19
_diffrn_reflns_limit_l_min -19
_diffrn_reflns_number 8125
_diffrn_reflns_theta_full 28.35
_diffrn_reflns_theta_max 28.35
_diffrn_reflns_theta_min 1.66
_exptl_absorpt_coefficient_mu 87.345
_exptl_crystal_density_diffrn 9.284
_exptl_crystal_density_method 'not measured'
_exptl_crystal_F_000 4391
_refine_diff_density_max 2.525
_refine_diff_density_min -3.271
_refine_diff_density_rms 0.464
_refine_ls_extinction_method none
_refine_ls_goodness_of_fit_ref 1.059
_refine_ls_hydrogen_treatment mixed
_refine_ls_matrix_type full
_refine_ls_number_parameters 80
_refine_ls_number_reflns 1306
_refine_ls_number_restraints 0
_refine_ls_restrained_S_all 1.059
_refine_ls_R_factor_all 0.0431
_refine_ls_R_factor_gt 0.0295
_refine_ls_shift/su_max 0.001
_refine_ls_shift/su_mean 0.000
_refine_ls_structure_factor_coef Fsqd
_refine_ls_weighting_details 'calc w=1/[\s^2^(Fo^2^)+(0.0196P)^2^+34.3700P] where P=(Fo^2^+2Fc^2^)/3'
_refine_ls_weighting_scheme calc
_refine_ls_wR_factor_gt 0.0554
_refine_ls_wR_factor_ref 0.0586
_reflns_number_gt 1068
_reflns_number_total 1306
_reflns_threshold_expression >2sigma(I)
_cod_data_source_file JSSC-2013-207-21.cif
_cod_data_source_block r32c
_cod_database_code 1562506

loop_
_symmetry_equiv_pos_as_xyz
'x, y, z'
'-x, -y, z+1/2'
'-x, y, -z+1/2'
'x, -y, -z'
'x+1/2, y+1/2, z'
'-x+1/2, -y+1/2, z+1/2'
'-x+1/2, y+1/2, -z+1/2'
'x+1/2, -y+1/2, -z'
'-x, -y, -z'
'x, y, -z-1/2'
'x, -y, z-1/2'
'-x, y, z'
'-x+1/2, -y+1/2, -z'
'x+1/2, y+1/2, -z-1/2'
'x+1/2, -y+1/2, z-1/2'
'-x+1/2, y+1/2, z'

loop_
_atom_site_label
_atom_site_type_symbol
_atom_site_fract_x
_atom_site_fract_y
_atom_site_fract_z
_atom_site_U_iso_or_equiv
_atom_site_adp_type
_atom_site_occupancy
_atom_site_symmetry_multiplicity
_atom_site_calc_flag
_atom_site_refinement_flags
_atom_site_disorder_assembly
_atom_site_disorder_group
Au1 Au 0.0000 0.10129(3) 0.7500 0.0162(2) Uani 1 4 d S . .
Au2 Au 0.0000 0.28375(2) 0.64988(4) 0.01307(15) Uani 1 2 d S . .
Au3 Au 0.0000 0.17068(2) 0.58976(4) 0.01325(15) Uani 1 2 d S . .
Au4 Au 0.0000 -0.06552(2) 0.64770(4) 0.02255(17) Uani 1 2 d S . .
Au5 Au 0.2739(2) 0.20221(4) 0.7500 0.0209(4) Uani 0.373(4) 2 d SP . .
Ga5 Ga 0.2739(2) 0.20221(4) 0.7500 0.0209(4) Uani 0.627(4) 2 d SP . .
Au6 Au 0.2683(2) 0.00825(4) 0.7500 0.0227(4) Uani 0.333(4) 2 d SP . .
Ga6 Ga 0.2683(2) 0.00825(4) 0.7500 0.0227(4) Uani 0.667(4) 2 d SP . .
Au7 Au -0.5000 -0.03394(4) 0.56614(7) 0.0241(4) Uani 0.523(5) 2 d SP . .
Ga7 Ga -0.5000 -0.03394(4) 0.56614(7) 0.0241(4) Uani 0.477(5) 2 d SP . .
Au8 Au 0.24348(17) 0.36143(4) 0.55688(6) 0.0158(3) Uani 0.153(3) 1 d P . .
Ga8 Ga 0.24348(17) 0.36143(4) 0.55688(6) 0.0158(3) Uani 0.847(3) 1 d P . .
Na1 Na 0.0000 0.3945(3) 0.7500 0.0165(18) Uani 1 4 d S . .
Na2 Na 0.5000 0.3194(3) 0.7500 0.0150(18) Uani 1 4 d S . .
Na3 Na 0.0000 -0.0467(2) 0.4368(4) 0.0181(13) Uani 1 2 d S . .
Na4 Na 0.0000 0.2620(2) 0.4380(4) 0.0155(13) Uani 1 2 d S . .
Na5 Na 0.5000 0.1051(2) 0.6343(4) 0.0181(13) Uani 1 2 d S . .

loop_
_atom_site_aniso_label
_atom_site_aniso_U_11
_atom_site_aniso_U_22
_atom_site_aniso_U_33
_atom_site_aniso_U_23
_atom_site_aniso_U_13
_atom_site_aniso_U_12
Au1 0.0208(5) 0.0176(4) 0.0101(4) 0.000 0.000 0.000
Au2 0.0171(3) 0.0143(3) 0.0079(3) -0.0009(2) 0.000 0.000
Au3 0.0166(3) 0.0141(3) 0.0091(3) -0.0006(2) 0.000 0.000
Au4 0.0388(4) 0.0185(3) 0.0103(3) -0.0020(2) 0.000 0.000
Au5 0.0353(7) 0.0168(6) 0.0107(6) 0.000 0.000 0.0007(4)
Ga5 0.0353(7) 0.0168(6) 0.0107(6) 0.000 0.000 0.0007(4)
Au6 0.0203(7) 0.0183(6) 0.0295(7) 0.000 0.000 -0.0013(4)
Ga6 0.0203(7) 0.0183(6) 0.0295(7) 0.000 0.000 -0.0013(4)
Au7 0.0169(5) 0.0265(6) 0.0288(6) 0.0126(4) 0.000 0.000
Ga7 0.0169(5) 0.0265(6) 0.0288(6) 0.0126(4) 0.000 0.000
Au8 0.0125(5) 0.0240(6) 0.0108(5) -0.0006(4) 0.0012(4) -0.0033(4)
Ga8 0.0125(5) 0.0240(6) 0.0108(5) -0.0006(4) 0.0012(4) -0.0033(4)
Na1 0.024(5) 0.012(4) 0.014(4) 0.000 0.000 0.000
Na2 0.018(4) 0.018(4) 0.010(4) 0.000 0.000 0.000
Na3 0.022(3) 0.019(3) 0.013(3) 0.000(2) 0.000 0.000
Na4 0.014(3) 0.018(3) 0.014(3) -0.003(2) 0.000 0.000
Na5 0.020(3) 0.023(3) 0.011(3) -0.001(3) 0.000 0.000

loop_
_atom_type_symbol
_atom_type_description
_atom_type_scat_dispersion_real
_atom_type_scat_dispersion_imag
_atom_type_scat_source
Na Na 0.0362 0.0249 'International Tables Vol C Tables 4.2.6.8 and 6.1.1.4'
Ga Ga 0.2307 1.6083 'International Tables Vol C Tables 4.2.6.8 and 6.1.1.4'
Au Au -2.0133 8.8022 'International Tables Vol C Tables 4.2.6.8 and 6.1.1.4'

loop_
_geom_angle_atom_site_label_1
_geom_angle_atom_site_label_2
_geom_angle_atom_site_label_3
_geom_angle
_geom_angle_site_symmetry_1
_geom_angle_site_symmetry_3
Ga6 Au1 Au6 0.00(5) 3_556 3_556
Ga6 Au1 Au6 63.92(5) 3_556 .
Au6 Au1 Au6 63.92(5) 3_556 .
Ga6 Au1 Au5 178.46(4) 3_556 .
Au6 Au1 Au5 178.46(4) 3_556 .
Au6 Au1 Au5 117.62(4) . .
Ga6 Au1 Ga5 117.62(4) 3_556 3_556
Au6 Au1 Ga5 117.62(4) 3_556 3_556
Au6 Au1 Ga5 178.46(4) . 3_556
Au5 Au1 Ga5 60.84(5) . 3_556
Ga6 Au1 Au5 117.62(4) 3_556 3_556
Au6 Au1 Au5 117.62(4) 3_556 3_556
Au6 Au1 Au5 178.46(4) . 3_556
Au5 Au1 Au5 60.84(5) . 3_556
Ga5 Au1 Au5 0.00(4) 3_556 3_556
Ga6 Au1 Au3 119.971(16) 3_556 10_557
Au6 Au1 Au3 119.971(16) 3_556 10_557
Au6 Au1 Au3 119.971(16) . 10_557
Au5 Au1 Au3 59.49(2) . 10_557
Ga5 Au1 Au3 59.49(2) 3_556 10_557
Au5 Au1 Au3 59.49(2) 3_556 10_557
Ga6 Au1 Au3 119.971(16) 3_556 .
Au6 Au1 Au3 119.971(16) 3_556 .
Au6 Au1 Au3 119.971(16) . .
Au5 Au1 Au3 59.49(2) . .
Ga5 Au1 Au3 59.49(2) 3_556 .
Au5 Au1 Au3 59.49(2) 3_556 .
Au3 Au1 Au3 107.86(4) 10_557 .
Ga6 Au1 Na3 68.02(9) 3_556 9_556
Au6 Au1 Na3 68.02(9) 3_556 9_556
Au6 Au1 Na3 68.02(9) . 9_556
Au5 Au1 Na3 112.36(9) . 9_556
Ga5 Au1 Na3 112.36(9) 3_556 9_556
Au5 Au1 Na3 112.36(9) 3_556 9_556
Au3 Au1 Na3 170.11(11) 10_557 9_556
Au3 Au1 Na3 62.25(11) . 9_556
Ga6 Au1 Na3 68.02(9) 3_556 2
Au6 Au1 Na3 68.02(9) 3_556 2
Au6 Au1 Na3 68.02(9) . 2
Au5 Au1 Na3 112.36(9) . 2
Ga5 Au1 Na3 112.36(9) 3_556 2
Au5 Au1 Na3 112.36(9) 3_556 2
Au3 Au1 Na3 62.25(11) 10_557 2
Au3 Au1 Na3 170.11(11) . 2
Na3 Au1 Na3 127.6(2) 9_556 2
Au8 Au2 Ga8 57.84(4) . 12
Au8 Au2 Au8 57.84(4) . 12
Ga8 Au2 Au8 0.00(5) 12 12
Au8 Au2 Ga5 178.39(3) . 3_556
Ga8 Au2 Ga5 120.67(3) 12 3_556
Au8 Au2 Ga5 120.67(3) 12 3_556
Au8 Au2 Au5 178.39(3) . 3_556
Ga8 Au2 Au5 120.67(3) 12 3_556
Au8 Au2 Au5 120.67(3) 12 3_556
Ga5 Au2 Au5 0.00(5) 3_556 3_556
Au8 Au2 Au5 120.67(3) . .
Ga8 Au2 Au5 178.39(3) 12 .
Au8 Au2 Au5 178.39(3) 12 .
Ga5 Au2 Au5 60.82(5) 3_556 .
Au5 Au2 Au5 60.82(5) 3_556 .
Au8 Au2 Au3 121.81(3) . .
Ga8 Au2 Au3 121.81(3) 12 .
Au8 Au2 Au3 121.81(3) 12 .
Ga5 Au2 Au3 59.27(2) 3_556 .
Au5 Au2 Au3 59.27(2) 3_556 .
Au5 Au2 Au3 59.27(2) . .
Au8 Au2 Au2 120.50(2) . 10_557
Ga8 Au2 Au2 120.50(2) 12 10_557
Au8 Au2 Au2 120.50(2) 12 10_557
Ga5 Au2 Au2 59.442(16) 3_556 10_557
Au5 Au2 Au2 59.442(16) 3_556 10_557
Au5 Au2 Au2 59.442(16) . 10_557
Au3 Au2 Au2 107.536(16) . 10_557
Au8 Au2 Na1 67.17(6) . .
Ga8 Au2 Na1 67.17(6) 12 .
Au8 Au2 Na1 67.17(6) 12 .
Ga5 Au2 Na1 111.90(6) 3_556 .
Au5 Au2 Na1 111.90(6) 3_556 .
Au5 Au2 Na1 111.90(6) . .
Au3 Au2 Na1 169.29(7) . .
Au2 Au2 Na1 61.75(7) 10_557 .
Au8 Au2 Na4 67.75(9) . .
Ga8 Au2 Na4 67.75(9) 12 .
Au8 Au2 Na4 67.75(9) 12 .
Ga5 Au2 Na4 112.49(9) 3_556 .
Au5 Au2 Na4 112.49(9) 3_556 .
Au5 Au2 Na4 112.49(9) . .
Au3 Au2 Na4 62.67(10) . .
Au2 Au2 Na4 170.20(10) 10_557 .
Na1 Au2 Na4 128.05(13) . .
Ga8 Au3 Au8 0.00(5) 8_456 8_456
Ga8 Au3 Ga8 61.71(4) 8_456 13_556
Au8 Au3 Ga8 61.71(4) 8_456 13_556
Ga8 Au3 Au8 61.71(4) 8_456 13_556
Au8 Au3 Au8 61.71(4) 8_456 13_556
Ga8 Au3 Au8 0.00(4) 13_556 13_556
Ga8 Au3 Au5 178.34(4) 8_456 .
Au8 Au3 Au5 178.34(4) 8_456 .
Ga8 Au3 Au5 118.55(3) 13_556 .
Au8 Au3 Au5 118.55(3) 13_556 .
Ga8 Au3 Ga5 118.55(3) 8_456 3_556
Au8 Au3 Ga5 118.55(3) 8_456 3_556
Ga8 Au3 Ga5 178.34(4) 13_556 3_556
Au8 Au3 Ga5 178.34(4) 13_556 3_556
Au5 Au3 Ga5 61.13(4) . 3_556
Ga8 Au3 Au5 118.55(3) 8_456 3_556
Au8 Au3 Au5 118.55(3) 8_456 3_556
Ga8 Au3 Au5 178.34(4) 13_556 3_556
Au8 Au3 Au5 178.34(4) 13_556 3_556
Au5 Au3 Au5 61.13(4) . 3_556
Ga5 Au3 Au5 0.00(4) 3_556 3_556
Ga8 Au3 Au1 118.45(3) 8_456 .
Au8 Au3 Au1 118.45(3) 8_456 .
Ga8 Au3 Au1 118.45(3) 13_556 .
Au8 Au3 Au1 118.45(3) 13_556 .
Au5 Au3 Au1 59.91(3) . .
Ga5 Au3 Au1 59.91(3) 3_556 .
Au5 Au3 Au1 59.91(3) 3_556 .
Ga8 Au3 Au2 121.71(3) 8_456 .
Au8 Au3 Au2 121.71(3) 8_456 .
Ga8 Au3 Au2 121.71(3) 13_556 .
Au8 Au3 Au2 121.71(3) 13_556 .
Au5 Au3 Au2 59.71(2) . .
Ga5 Au3 Au2 59.71(2) 3_556 .
Au5 Au3 Au2 59.71(2) 3_556 .
Au1 Au3 Au2 108.54(3) . .
Ga8 Au3 Na3 66.66(9) 8_456 9_556
Au8 Au3 Na3 66.66(9) 8_456 9_556
Ga8 Au3 Na3 66.66(9) 13_556 9_556
Au8 Au3 Na3 66.66(9) 13_556 9_556
Au5 Au3 Na3 111.82(9) . 9_556
Ga5 Au3 Na3 111.82(9) 3_556 9_556
Au5 Au3 Na3 111.82(9) 3_556 9_556
Au1 Au3 Na3 61.19(11) . 9_556
Au2 Au3 Na3 169.72(11) . 9_556
Ga8 Au3 Na4 69.21(9) 8_456 .
Au8 Au3 Na4 69.21(9) 8_456 .
Ga8 Au3 Na4 69.21(9) 13_556 .
Au8 Au3 Na4 69.21(9) 13_556 .
Au5 Au3 Na4 112.45(9) . .
Ga5 Au3 Na4 112.45(9) 3_556 .
Au5 Au3 Na4 112.45(9) 3_556 .
Au1 Au3 Na4 170.72(11) . .
Au2 Au3 Na4 62.18(11) . .
Na3 Au3 Na4 128.10(15) 9_556 .
Ga8 Au4 Au8 0.00(4) 5_445 5_445
Ga8 Au4 Ga8 62.85(4) 5_445 16_545
Au8 Au4 Ga8 62.85(4) 5_445 16_545
Ga8 Au4 Au8 62.85(4) 5_445 16_545
Au8 Au4 Au8 62.85(4) 5_445 16_545
Ga8 Au4 Au8 0.00(4) 16_545 16_545
Ga8 Au4 Au6 177.40(3) 5_445 .
Au8 Au4 Au6 177.40(3) 5_445 .
Ga8 Au4 Au6 117.24(3) 16_545 .
Au8 Au4 Au6 117.24(3) 16_545 .
Ga8 Au4 Ga6 117.24(3) 5_445 3_556
Au8 Au4 Ga6 117.24(3) 5_445 3_556
Ga8 Au4 Ga6 177.40(3) 16_545 3_556
Au8 Au4 Ga6 177.40(3) 16_545 3_556
Au6 Au4 Ga6 62.53(5) . 3_556
Ga8 Au4 Au6 117.24(3) 5_445 3_556
Au8 Au4 Au6 117.24(3) 5_445 3_556
Ga8 Au4 Au6 177.40(3) 16_545 3_556
Au8 Au4 Au6 177.40(3) 16_545 3_556
Au6 Au4 Au6 62.53(5) . 3_556
Ga6 Au4 Au6 0.00(4) 3_556 3_556
Ga8 Au4 Au4 120.47(2) 5_445 10_557
Au8 Au4 Au4 120.47(2) 5_445 10_557
Ga8 Au4 Au4 120.47(2) 16_545 10_557
Au8 Au4 Au4 120.47(2) 16_545 10_557
Au6 Au4 Au4 57.065(18) . 10_557
Ga6 Au4 Au4 57.065(18) 3_556 10_557
Au6 Au4 Au4 57.065(18) 3_556 10_557
Ga8 Au4 Au7 61.09(3) 5_445 .
Au8 Au4 Au7 61.09(3) 5_445 .
Ga8 Au4 Au7 115.85(3) 16_545 .
Au8 Au4 Au7 115.85(3) 16_545 .
Au6 Au4 Au7 120.18(4) . .
Ga6 Au4 Au7 65.63(3) 3_556 .
Au6 Au4 Au7 65.63(3) 3_556 .
Au4 Au4 Au7 113.28(2) 10_557 .
Ga8 Au4 Ga7 115.85(3) 5_445 1_655
Au8 Au4 Ga7 115.85(3) 5_445 1_655
Ga8 Au4 Ga7 61.09(3) 16_545 1_655
Au8 Au4 Ga7 61.09(3) 16_545 1_655
Au6 Au4 Ga7 65.63(3) . 1_655
Ga6 Au4 Ga7 120.18(4) 3_556 1_655
Au6 Au4 Ga7 120.18(4) 3_556 1_655
Au4 Au4 Ga7 113.28(2) 10_557 1_655
Au7 Au4 Ga7 123.71(4) . 1_655
Ga5 Au5 Au5 0.00(5) 3_656 3_656
Ga5 Au5 Au3 120.57(2) 3_656 .
Au5 Au5 Au3 120.57(2) 3_656 .
Ga5 Au5 Au3 120.57(2) 3_656 10_557
Au5 Au5 Au3 120.57(2) 3_656 10_557
Au3 Au5 Au3 109.65(4) . 10_557
Ga5 Au5 Au1 120.42(2) 3_656 .
Au5 Au5 Au1 120.42(2) 3_656 .
Au3 Au5 Au1 60.60(2) . .
Au3 Au5 Au1 60.60(2) 10_557 .
Ga5 Au5 Au2 120.41(2) 3_656 .
Au5 Au5 Au2 120.41(2) 3_656 .
Au3 Au5 Au2 61.02(2) . .
Au3 Au5 Au2 110.29(4) 10_557 .
Au1 Au5 Au2 110.15(4) . .
Ga5 Au5 Au2 120.41(2) 3_656 10_557
Au5 Au5 Au2 120.41(2) 3_656 10_557
Au3 Au5 Au2 110.29(4) . 10_557
Au3 Au5 Au2 61.02(2) 10_557 10_557
Au1 Au5 Au2 110.15(4) . 10_557
Au2 Au5 Au2 61.12(3) . 10_557
Ga5 Au5 Ga5 180.000(1) 3_656 3_556
Au5 Au5 Ga5 180.000(1) 3_656 3_556
Au3 Au5 Ga5 59.43(2) . 3_556
Au3 Au5 Ga5 59.43(2) 10_557 3_556
Au1 Au5 Ga5 59.58(3) . 3_556
Au2 Au5 Ga5 59.59(2) . 3_556
Au2 Au5 Ga5 59.59(2) 10_557 3_556
Ga5 Au5 Au5 180.000(1) 3_656 3_556
Au5 Au5 Au5 180.000(1) 3_656 3_556
Au3 Au5 Au5 59.43(2) . 3_556
Au3 Au5 Au5 59.43(2) 10_557 3_556
Au1 Au5 Au5 59.58(3) . 3_556
Au2 Au5 Au5 59.59(2) . 3_556
Au2 Au5 Au5 59.59(2) 10_557 3_556
Ga5 Au5 Au5 0.00(4) 3_556 3_556
Ga5 Au5 Na2 67.34(6) 3_656 .
Au5 Au5 Na2 67.34(6) 3_656 .
Au3 Au5 Na2 116.47(3) . .
Au3 Au5 Na2 116.47(3) 10_557 .
Au1 Au5 Na2 172.24(7) . .
Au2 Au5 Na2 63.40(5) . .
Au2 Au5 Na2 63.40(5) 10_557 .
Ga5 Au5 Na2 112.66(6) 3_556 .
Au5 Au5 Na2 112.66(6) 3_556 .
Ga5 Au5 Na4 67.37(5) 3_656 6
Au5 Au5 Na4 67.37(5) 3_656 6
Au3 Au5 Na4 172.05(6) . 6
Au3 Au5 Na4 63.47(7) 10_557 6
Au1 Au5 Na4 115.95(10) . 6
Au2 Au5 Na4 116.46(10) . 6
Au2 Au5 Na4 63.37(7) 10_557 6
Ga5 Au5 Na4 112.63(5) 3_556 6
Au5 Au5 Na4 112.63(5) 3_556 6
Na2 Au5 Na4 65.92(10) . 6
Ga5 Au5 Na4 67.37(5) 3_656 13_556
Au5 Au5 Na4 67.37(5) 3_656 13_556
Au3 Au5 Na4 63.47(7) . 13_556
Au3 Au5 Na4 172.05(6) 10_557 13_556
Au1 Au5 Na4 115.95(10) . 13_556
Au2 Au5 Na4 63.37(7) . 13_556
Au2 Au5 Na4 116.46(10) 10_557 13_556
Ga5 Au5 Na4 112.63(5) 3_556 13_556
Au5 Au5 Na4 112.63(5) 3_556 13_556
Na2 Au5 Na4 65.92(10) . 13_556
Na4 Au5 Na4 123.06(15) 6 13_556
Ga6 Au6 Au6 0.0 3_656 3_656
Ga6 Au6 Au1 121.96(3) 3_656 .
Au6 Au6 Au1 121.96(3) 3_656 .
Ga6 Au6 Au4 121.27(2) 3_656 .
Au6 Au6 Au4 121.27(2) 3_656 .
Au1 Au6 Au4 106.55(4) . .
Ga6 Au6 Au4 121.27(2) 3_656 10_557
Au6 Au6 Au4 121.27(2) 3_656 10_557
Au1 Au6 Au4 106.55(4) . 10_557
Au4 Au6 Au4 65.87(4) . 10_557
Ga6 Au6 Ga6 180.000(1) 3_656 3_556
Au6 Au6 Ga6 180.000(1) 3_656 3_556
Au1 Au6 Ga6 58.04(3) . 3_556
Au4 Au6 Ga6 58.73(2) . 3_556
Au4 Au6 Ga6 58.73(2) 10_557 3_556
Ga6 Au6 Au6 180.000(1) 3_656 3_556
Au6 Au6 Au6 180.000(1) 3_656 3_556
Au1 Au6 Au6 58.04(3) . 3_556
Au4 Au6 Au6 58.73(2) . 3_556
Au4 Au6 Au6 58.73(2) 10_557 3_556
Ga6 Au6 Au6 0.0 3_556 3_556
Ga6 Au6 Na1 66.22(6) 3_656 5_545
Au6 Au6 Na1 66.22(6) 3_656 5_545
Au1 Au6 Na1 171.82(7) . 5_545
Au4 Au6 Na1 66.78(5) . 5_545
Au4 Au6 Na1 66.78(5) 10_557 5_545
Ga6 Au6 Na1 113.78(6) 3_556 5_545
Au6 Au6 Na1 113.78(6) 3_556 5_545
Ga6 Au6 Ga7 66.84(2) 3_656 1_655
Au6 Au6 Ga7 66.84(2) 3_656 1_655
Au1 Au6 Ga7 119.28(2) . 1_655
Au4 Au6 Ga7 61.28(2) . 1_655
Au4 Au6 Ga7 116.88(4) 10_557 1_655
Ga6 Au6 Ga7 113.16(2) 3_556 1_655
Au6 Au6 Ga7 113.16(2) 3_556 1_655
Na1 Au6 Ga7 62.51(3) 5_545 1_655
Ga6 Au6 Au7 66.84(2) 3_656 1_655
Au6 Au6 Au7 66.84(2) 3_656 1_655
Au1 Au6 Au7 119.28(2) . 1_655
Au4 Au6 Au7 61.28(2) . 1_655
Au4 Au6 Au7 116.88(4) 10_557 1_655
Ga6 Au6 Au7 113.16(2) 3_556 1_655
Au6 Au6 Au7 113.16(2) 3_556 1_655
Na1 Au6 Au7 62.51(3) 5_545 1_655
Ga7 Au6 Au7 0.00(4) 1_655 1_655
Ga6 Au6 Ga7 66.84(2) 3_656 10_657
Au6 Au6 Ga7 66.84(2) 3_656 10_657
Au1 Au6 Ga7 119.28(2) . 10_657
Au4 Au6 Ga7 116.88(4) . 10_657
Au4 Au6 Ga7 61.28(2) 10_557 10_657
Ga6 Au6 Ga7 113.16(2) 3_556 10_657
Au6 Au6 Ga7 113.16(2) 3_556 10_657
Na1 Au6 Ga7 62.51(3) 5_545 10_657
Ga7 Au6 Ga7 118.12(4) 1_655 10_657
Au7 Au6 Ga7 118.12(4) 1_655 10_657
Ga6 Au6 Au7 66.84(2) 3_656 10_657
Au6 Au6 Au7 66.84(2) 3_656 10_657
Au1 Au6 Au7 119.28(2) . 10_657
Au4 Au6 Au7 116.88(4) . 10_657
Au4 Au6 Au7 61.28(2) 10_557 10_657
Ga6 Au6 Au7 113.16(2) 3_556 10_657
Au6 Au6 Au7 113.16(2) 3_556 10_657
Na1 Au6 Au7 62.51(3) 5_545 10_657
Ga7 Au6 Au7 118.12(4) 1_655 10_657
Au7 Au6 Au7 118.12(4) 1_655 10_657
Ga7 Au6 Au7 0.00(4) 10_657 10_657
Ga7 Au7 Au7 0.00(4) 9_456 9_456
Ga7 Au7 Ga8 123.20(6) 9_456 16_445
Au7 Au7 Ga8 123.20(6) 9_456 16_445
Ga7 Au7 Au8 123.20(6) 9_456 16_445
Au7 Au7 Au8 123.20(6) 9_456 16_445
Ga8 Au7 Au8 0.00(4) 16_445 16_445
Ga7 Au7 Ga8 123.20(6) 9_456 5_445
Au7 Au7 Ga8 123.20(6) 9_456 5_445
Ga8 Au7 Ga8 53.38(4) 16_445 5_445
Au8 Au7 Ga8 53.38(4) 16_445 5_445
Ga7 Au7 Au8 123.20(6) 9_456 5_445
Au7 Au7 Au8 123.20(6) 9_456 5_445
Ga8 Au7 Au8 53.38(4) 16_445 5_445
Au8 Au7 Au8 53.38(4) 16_445 5_445
Ga8 Au7 Au8 0.00(4) 5_445 5_445
Ga7 Au7 Au4 117.865(19) 9_456 1_455
Au7 Au7 Au4 117.865(19) 9_456 1_455
Ga8 Au7 Au4 52.61(2) 16_445 1_455
Au8 Au7 Au4 52.61(2) 16_445 1_455
Ga8 Au7 Au4 100.65(3) 5_445 1_455
Au8 Au7 Au4 100.65(3) 5_445 1_455
Ga7 Au7 Au4 117.865(19) 9_456 .
Au7 Au7 Au4 117.865(19) 9_456 .
Ga8 Au7 Au4 100.65(3) 16_445 .
Au8 Au7 Au4 100.65(3) 16_445 .
Ga8 Au7 Au4 52.61(2) 5_445 .
Au8 Au7 Au4 52.61(2) 5_445 .
Au4 Au7 Au4 123.71(4) 1_455 .
Ga7 Au7 Ga6 115.65(5) 9_456 3_556
Au7 Au7 Ga6 115.65(5) 9_456 3_556
Ga8 Au7 Ga6 120.82(4) 16_445 3_556
Au8 Au7 Ga6 120.82(4) 16_445 3_556
Ga8 Au7 Ga6 99.15(3) 5_445 3_556
Au8 Au7 Ga6 99.15(3) 5_445 3_556
Au4 Au7 Ga6 95.34(4) 1_455 3_556
Au4 Au7 Ga6 53.09(3) . 3_556
Ga7 Au7 Au6 115.65(5) 9_456 3_556
Au7 Au7 Au6 115.65(5) 9_456 3_556
Ga8 Au7 Au6 120.82(4) 16_445 3_556
Au8 Au7 Au6 120.82(4) 16_445 3_556
Ga8 Au7 Au6 99.15(3) 5_445 3_556
Au8 Au7 Au6 99.15(3) 5_445 3_556
Au4 Au7 Au6 95.34(4) 1_455 3_556
Au4 Au7 Au6 53.09(3) . 3_556
Ga6 Au7 Au6 0.0 3_556 3_556
Ga7 Au7 Ga6 115.65(5) 9_456 1_455
Au7 Au7 Ga6 115.65(5) 9_456 1_455
Ga8 Au7 Ga6 99.15(3) 16_445 1_455
Au8 Au7 Ga6 99.15(3) 16_445 1_455
Ga8 Au7 Ga6 120.82(4) 5_445 1_455
Au8 Au7 Ga6 120.82(4) 5_445 1_455
Au4 Au7 Ga6 53.09(3) 1_455 1_455
Au4 Au7 Ga6 95.34(4) . 1_455
Ga6 Au7 Ga6 46.32(4) 3_556 1_455
Au6 Au7 Ga6 46.32(4) 3_556 1_455
Ga7 Au7 Au6 115.65(5) 9_456 1_455
Au7 Au7 Au6 115.65(5) 9_456 1_455
Ga8 Au7 Au6 99.15(3) 16_445 1_455
Au8 Au7 Au6 99.15(3) 16_445 1_455
Ga8 Au7 Au6 120.82(4) 5_445 1_455
Au8 Au7 Au6 120.82(4) 5_445 1_455
Au4 Au7 Au6 53.09(3) 1_455 1_455
Au4 Au7 Au6 95.34(4) . 1_455
Ga6 Au7 Au6 46.32(4) 3_556 1_455
Au6 Au7 Au6 46.32(4) 3_556 1_455
Ga6 Au7 Au6 0.00(4) 1_455 1_455
Ga8 Au8 Au8 0.00(6) 12 12
Ga8 Au8 Au4 121.42(2) 12 5
Au8 Au8 Au4 121.42(2) 12 5
Ga8 Au8 Au3 120.85(2) 12 13_556
Au8 Au8 Au3 120.85(2) 12 13_556
Au4 Au8 Au3 110.17(4) 5 13_556
Ga8 Au8 Au2 61.08(2) 12 .
Au8 Au8 Au2 61.08(2) 12 .
Au4 Au8 Au2 118.96(4) 5 .
Au3 Au8 Au2 116.44(4) 13_556 .
Ga8 Au8 Ga8 180.000(1) 12 12_655
Au8 Au8 Ga8 180.000(1) 12 12_655
Au4 Au8 Ga8 58.58(2) 5 12_655
Au3 Au8 Ga8 59.15(2) 13_556 12_655
Au2 Au8 Ga8 118.92(2) . 12_655
Ga8 Au8 Au8 180.000(1) 12 12_655
Au8 Au8 Au8 180.000(1) 12 12_655
Au4 Au8 Au8 58.58(2) 5 12_655
Au3 Au8 Au8 59.15(2) 13_556 12_655
Au2 Au8 Au8 118.92(2) . 12_655
Ga8 Au8 Au8 0.00(5) 12_655 12_655
Ga8 Au8 Au7 63.31(2) 12 5
Au8 Au8 Au7 63.31(2) 12 5
Au4 Au8 Au7 66.30(3) 5 5
Au3 Au8 Au7 122.20(4) 13_556 5
Au2 Au8 Au7 113.28(4) . 5
Ga8 Au8 Au7 116.69(2) 12_655 5
Au8 Au8 Au7 116.69(2) 12_655 5
Ga8 Au8 Ga7 63.31(2) 12 5
Au8 Au8 Ga7 63.31(2) 12 5
Au4 Au8 Ga7 66.30(3) 5 5
Au3 Au8 Ga7 122.20(4) 13_556 5
Au2 Au8 Ga7 113.28(4) . 5
Ga8 Au8 Ga7 116.69(2) 12_655 5
Au8 Au8 Ga7 116.69(2) 12_655 5
Au7 Au8 Ga7 0.00(4) 5 5
Ga8 Au8 Na3 115.50(5) 12 5
Au8 Au8 Na3 115.50(5) 12 5
Au4 Au8 Na3 64.36(10) 5 5
Au3 Au8 Na3 62.91(10) 13_556 5
Au2 Au8 Na3 175.97(8) . 5
Ga8 Au8 Na3 64.50(5) 12_655 5
Au8 Au8 Na3 64.50(5) 12_655 5
Au7 Au8 Na3 65.38(8) 5 5
Ga7 Au8 Na3 65.38(8) 5 5
Ga8 Au8 Na5 66.03(5) 12 13_556
Au8 Au8 Na5 66.03(5) 12 13_556
Au4 Au8 Na5 118.62(10) 5 13_556
Au3 Au8 Na5 65.10(7) 13_556 13_556
Au2 Au8 Na5 115.64(8) . 13_556
Ga8 Au8 Na5 113.97(5) 12_655 13_556
Au8 Au8 Na5 113.97(5) 12_655 13_556
Au7 Au8 Na5 68.16(10) 5 13_556
Ga7 Au8 Na5 68.16(10) 5 13_556
Na3 Au8 Na5 60.35(10) 5 13_556
Ga8 Au8 Na1 66.21(2) 12 .
Au8 Au8 Na1 66.21(2) 12 .
Au4 Au8 Na1 65.83(9) 5 .
Au3 Au8 Na1 172.04(6) 13_556 .
Au2 Au8 Na1 62.58(13) . .
Ga8 Au8 Na1 113.79(2) 12_655 .
Au8 Au8 Na1 113.79(2) 12_655 .
Au7 Au8 Na1 63.35(12) 5 .
Ga7 Au8 Na1 63.35(12) 5 .
Na3 Au8 Na1 118.68(17) 5 .
Na5 Au8 Na1 122.76(10) 13_556 .
Ga6 Na1 Au6 0.000(16) 7_556 7_556
Ga6 Na1 Ga6 47.56(12) 7_556 5_455
Au6 Na1 Ga6 47.56(12) 7_556 5_455
Ga6 Na1 Au6 47.56(12) 7_556 5_455
Au6 Na1 Au6 47.56(12) 7_556 5_455
Ga6 Na1 Au6 0.00(4) 5_455 5_455
Ga6 Na1 Au2 143.72(2) 7_556 .
Au6 Na1 Au2 143.72(2) 7_556 .
Ga6 Na1 Au2 143.72(2) 5_455 .
Au6 Na1 Au2 143.72(2) 5_455 .
Ga6 Na1 Au2 143.72(2) 7_556 10_557
Au6 Na1 Au2 143.72(2) 7_556 10_557
Ga6 Na1 Au2 143.72(2) 5_455 10_557
Au6 Na1 Au2 143.72(2) 5_455 10_557
Au2 Na1 Au2 56.49(14) . 10_557
Ga6 Na1 Au4 52.04(8) 7_556 14_557
Au6 Na1 Au4 52.04(8) 7_556 14_557
Ga6 Na1 Au4 93.10(18) 5_455 14_557
Au6 Na1 Au4 93.10(18) 5_455 14_557
Au2 Na1 Au4 119.39(13) . 14_557
Au2 Na1 Au4 92.82(8) 10_557 14_557
Ga6 Na1 Au4 93.10(18) 7_556 5_455
Au6 Na1 Au4 93.10(18) 7_556 5_455
Ga6 Na1 Au4 52.04(8) 5_455 5_455
Au6 Na1 Au4 52.04(8) 5_455 5_455
Au2 Na1 Au4 92.82(8) . 5_455
Au2 Na1 Au4 119.39(13) 10_557 5_455
Au4 Na1 Au4 144.3(3) 14_557 5_455
Ga6 Na1 Au4 52.04(8) 7_556 5
Au6 Na1 Au4 52.04(8) 7_556 5
Ga6 Na1 Au4 93.10(18) 5_455 5
Au6 Na1 Au4 93.10(18) 5_455 5
Au2 Na1 Au4 92.82(8) . 5
Au2 Na1 Au4 119.39(13) 10_557 5
Au4 Na1 Au4 55.61(5) 14_557 5
Au4 Na1 Au4 112.14(13) 5_455 5
Ga6 Na1 Au4 93.10(18) 7_556 14_457
Au6 Na1 Au4 93.10(18) 7_556 14_457
Ga6 Na1 Au4 52.04(8) 5_455 14_457
Au6 Na1 Au4 52.04(8) 5_455 14_457
Au2 Na1 Au4 119.39(13) . 14_457
Au2 Na1 Au4 92.82(8) 10_557 14_457
Au4 Na1 Au4 112.14(13) 14_557 14_457
Au4 Na1 Au4 55.61(5) 5_455 14_457
Au4 Na1 Au4 144.3(3) 5 14_457
Ga6 Na1 Ga8 113.24(14) 7_556 12
Au6 Na1 Ga8 113.24(14) 7_556 12
Ga6 Na1 Ga8 93.97(10) 5_455 12
Au6 Na1 Ga8 93.97(10) 5_455 12
Au2 Na1 Ga8 50.25(7) . 12
Au2 Na1 Ga8 101.12(19) 10_557 12
Au4 Na1 Ga8 145.34(3) 14_557 12
Au4 Na1 Ga8 48.15(2) 5_455 12
Au4 Na1 Ga8 90.13(2) 5 12
Au4 Na1 Ga8 98.80(2) 14_457 12
Ga6 Na1 Au8 113.24(14) 7_556 12
Au6 Na1 Au8 113.24(14) 7_556 12
Ga6 Na1 Au8 93.97(10) 5_455 12
Au6 Na1 Au8 93.97(10) 5_455 12
Au2 Na1 Au8 50.25(7) . 12
Au2 Na1 Au8 101.12(19) 10_557 12
Au4 Na1 Au8 145.34(3) 14_557 12
Au4 Na1 Au8 48.15(2) 5_455 12
Au4 Na1 Au8 90.13(2) 5 12
Au4 Na1 Au8 98.80(2) 14_457 12
Ga8 Na1 Au8 0.00(4) 12 12
Ga5 Na2 Au5 0.000(14) 3_656 3_656
Ga5 Na2 Au5 45.32(12) 3_656 .
Au5 Na2 Au5 45.32(12) 3_656 .
Ga5 Na2 Au2 93.93(19) 3_656 .
Au5 Na2 Au2 93.93(19) 3_656 .
Au5 Na2 Au2 54.54(9) . .
Ga5 Na2 Au2 54.54(9) 3_656 10_657
Au5 Na2 Au2 54.54(9) 3_656 10_657
Au5 Na2 Au2 93.93(19) . 10_657
Au2 Na2 Au2 147.8(3) . 10_657
Ga5 Na2 Au2 54.54(9) 3_656 1_655
Au5 Na2 Au2 54.54(9) 3_656 1_655
Au5 Na2 Au2 93.93(19) . 1_655
Au2 Na2 Au2 114.66(13) . 1_655
Au2 Na2 Au2 55.18(5) 10_657 1_655
Ga5 Na2 Au2 93.93(19) 3_656 10_557
Au5 Na2 Au2 93.93(19) 3_656 10_557
Au5 Na2 Au2 54.54(9) . 10_557
Au2 Na2 Au2 55.18(5) . 10_557
Au2 Na2 Au2 114.66(13) 10_657 10_557
Au2 Na2 Au2 147.8(3) 1_655 10_557
Ga5 Na2 Au4 144.68(2) 3_656 14_557
Au5 Na2 Au4 144.68(2) 3_656 14_557
Au5 Na2 Au4 144.68(2) . 14_557
Au2 Na2 Au4 117.48(14) . 14_557
Au2 Na2 Au4 91.65(9) 10_657 14_557
Au2 Na2 Au4 117.48(14) 1_655 14_557
Au2 Na2 Au4 91.65(9) 10_557 14_557
Ga5 Na2 Au4 144.68(2) 3_656 5
Au5 Na2 Au4 144.68(2) 3_656 5
Au5 Na2 Au4 144.68(2) . 5
Au2 Na2 Au4 91.65(9) . 5
Au2 Na2 Au4 117.48(14) 10_657 5
Au2 Na2 Au4 91.65(9) 1_655 5
Au2 Na2 Au4 117.48(14) 10_557 5
Au4 Na2 Au4 55.69(13) 14_557 5
Ga5 Na2 Na1 102.13(13) 3_656 1_655
Au5 Na2 Na1 102.13(13) 3_656 1_655
Au5 Na2 Na1 147.5(2) . 1_655
Au2 Na2 Na1 148.15(16) . 1_655
Au2 Na2 Na1 57.78(10) 10_657 1_655
Au2 Na2 Na1 57.78(10) 1_655 1_655
Au2 Na2 Na1 148.15(16) 10_557 1_655
Au4 Na2 Na1 59.70(15) 14_557 1_655
Au4 Na2 Na1 59.70(15) 5 1_655
Ga5 Na2 Na1 147.5(2) 3_656 .
Au5 Na2 Na1 147.5(2) 3_656 .
Au5 Na2 Na1 102.13(13) . .
Au2 Na2 Na1 57.78(10) . .
Au2 Na2 Na1 148.15(16) 10_657 .
Au2 Na2 Na1 148.15(16) 1_655 .
Au2 Na2 Na1 57.78(10) 10_557 .
Au4 Na2 Na1 59.70(15) 14_557 .
Au4 Na2 Na1 59.70(15) 5 .
Na1 Na2 Na1 110.4(3) 1_655 .
Na3 Na3 Au4 62.9(2) 9_556 9_556
Na3 Na3 Au1 155.0(3) 9_556 9_556
Au4 Na3 Au1 92.07(16) 9_556 9_556
Na3 Na3 Au3 148.4(3) 9_556 9_556
Au4 Na3 Au3 148.6(2) 9_556 9_556
Au1 Na3 Au3 56.56(10) 9_556 9_556
Na3 Na3 Au4 59.7(2) 9_556 .
Au4 Na3 Au4 122.65(19) 9_556 .
Au1 Na3 Au4 145.3(2) 9_556 .
Au3 Na3 Au4 88.72(15) 9_556 .
Na3 Na3 Ga8 102.0(2) 9_556 5_445
Au4 Na3 Ga8 151.25(11) 9_556 5_445
Au1 Na3 Ga8 100.52(16) 9_556 5_445
Au3 Na3 Ga8 50.43(9) 9_556 5_445
Au4 Na3 Ga8 49.20(9) . 5_445
Na3 Na3 Au8 102.0(2) 9_556 5_445
Au4 Na3 Au8 151.25(11) 9_556 5_445
Au1 Na3 Au8 100.52(16) 9_556 5_445
Au3 Na3 Au8 50.43(9) 9_556 5_445
Au4 Na3 Au8 49.20(9) . 5_445
Ga8 Na3 Au8 0.00(4) 5_445 5_445
Na3 Na3 Ga8 102.0(2) 9_556 16_545
Au4 Na3 Ga8 151.25(11) 9_556 16_545
Au1 Na3 Ga8 100.52(16) 9_556 16_545
Au3 Na3 Ga8 50.43(9) 9_556 16_545
Au4 Na3 Ga8 49.20(9) . 16_545
Ga8 Na3 Ga8 51.00(10) 5_445 16_545
Au8 Na3 Ga8 51.00(10) 5_445 16_545
Na3 Na3 Au8 102.0(2) 9_556 16_545
Au4 Na3 Au8 151.25(11) 9_556 16_545
Au1 Na3 Au8 100.52(16) 9_556 16_545
Au3 Na3 Au8 50.43(9) 9_556 16_545
Au4 Na3 Au8 49.20(9) . 16_545
Ga8 Na3 Au8 51.00(10) 5_445 16_545
Au8 Na3 Au8 51.00(10) 5_445 16_545
Ga8 Na3 Au8 0.00(2) 16_545 16_545
Na3 Na3 Na5 123.62(13) 9_556 9_556
Au4 Na3 Na5 106.08(16) 9_556 9_556
Au1 Na3 Na5 60.66(13) 9_556 9_556
Au3 Na3 Na5 60.89(13) 9_556 9_556
Au4 Na3 Na5 104.77(16) . 9_556
Ga8 Na3 Na5 60.11(13) 5_445 9_556
Au8 Na3 Na5 60.11(13) 5_445 9_556
Ga8 Na3 Na5 102.61(19) 16_545 9_556
Au8 Na3 Na5 102.61(19) 16_545 9_556
Na3 Na3 Na5 123.62(13) 9_556 9_656
Au4 Na3 Na5 106.08(16) 9_556 9_656
Au1 Na3 Na5 60.66(13) 9_556 9_656
Au3 Na3 Na5 60.89(13) 9_556 9_656
Au4 Na3 Na5 104.77(16) . 9_656
Ga8 Na3 Na5 102.61(19) 5_445 9_656
Au8 Na3 Na5 102.61(19) 5_445 9_656
Ga8 Na3 Na5 60.11(13) 16_545 9_656
Au8 Na3 Na5 60.11(13) 16_545 9_656
Na5 Na3 Na5 112.7(3) 9_556 9_656
Na3 Na3 Ga6 107.6(3) 9_556 9_556
Au4 Na3 Ga6 52.13(9) 9_556 9_556
Au1 Na3 Ga6 50.89(9) 9_556 9_556
Au3 Na3 Ga6 100.61(15) 9_556 9_556
Au4 Na3 Ga6 151.81(9) . 9_556
Ga8 Na3 Ga6 119.18(10) 5_445 9_556
Au8 Na3 Ga6 119.18(10) 5_445 9_556
Ga8 Na3 Ga6 150.3(2) 16_545 9_556
Au8 Na3 Ga6 150.3(2) 16_545 9_556
Na5 Na3 Ga6 59.18(13) 9_556 9_556
Na5 Na3 Ga6 103.00(19) 9_656 9_556
Ga5 Na4 Au5 0.00(4) 15_455 15_455
Ga5 Na4 Ga5 45.26(9) 15_455 13_556
Au5 Na4 Ga5 45.26(9) 15_455 13_556
Ga5 Na4 Au5 45.26(9) 15_455 13_556
Au5 Na4 Au5 45.26(9) 15_455 13_556
Ga5 Na4 Au5 0.00(3) 13_556 13_556
Ga5 Na4 Au2 144.92(15) 15_455 .
Au5 Na4 Au2 144.92(15) 15_455 .
Ga5 Na4 Au2 144.92(15) 13_556 .
Au5 Na4 Au2 144.92(15) 13_556 .
Ga5 Na4 Au3 144.88(15) 15_455 .
Au5 Na4 Au3 144.88(15) 15_455 .
Ga5 Na4 Au3 144.88(15) 13_556 .
Au5 Na4 Au3 144.88(15) 13_556 .
Au2 Na4 Au3 55.15(10) . .
Ga5 Na4 Au3 93.64(15) 15_455 13_556
Au5 Na4 Au3 93.64(15) 15_455 13_556
Ga5 Na4 Au3 54.24(7) 13_556 13_556
Au5 Na4 Au3 54.24(7) 13_556 13_556
Au2 Na4 Au3 92.14(12) . 13_556
Au3 Na4 Au3 117.59(11) . 13_556
Ga5 Na4 Au3 54.24(7) 15_455 13_456
Au5 Na4 Au3 54.24(7) 15_455 13_456
Ga5 Na4 Au3 93.64(15) 13_556 13_456
Au5 Na4 Au3 93.64(15) 13_556 13_456
Au2 Na4 Au3 92.14(12) . 13_456
Au3 Na4 Au3 117.59(11) . 13_456
Au3 Na4 Au3 114.69(18) 13_556 13_456
Ga5 Na4 Au2 54.49(7) 15_455 13_456
Au5 Na4 Au2 54.49(7) 15_455 13_456
Ga5 Na4 Au2 93.83(15) 13_556 13_456
Au5 Na4 Au2 93.83(15) 13_556 13_456
Au2 Na4 Au2 117.45(11) . 13_456
Au3 Na4 Au2 91.85(12) . 13_456
Au3 Na4 Au2 147.4(2) 13_556 13_456
Au3 Na4 Au2 54.96(4) 13_456 13_456
Ga5 Na4 Au2 93.83(15) 15_455 13_556
Au5 Na4 Au2 93.83(15) 15_455 13_556
Ga5 Na4 Au2 54.49(7) 13_556 13_556
Au5 Na4 Au2 54.49(7) 13_556 13_556
Au2 Na4 Au2 117.45(11) . 13_556
Au3 Na4 Au2 91.85(12) . 13_556
Au3 Na4 Au2 54.96(4) 13_556 13_556
Au3 Na4 Au2 147.4(2) 13_456 13_556
Au2 Na4 Au2 114.60(18) 13_456 13_556
Ga5 Na4 Au8 114.16(17) 15_455 .
Au5 Na4 Au8 114.16(17) 15_455 .
Ga5 Na4 Au8 95.99(13) 13_556 .
Au5 Na4 Au8 95.99(13) 13_556 .
Au2 Na4 Au8 49.35(9) . .
Au3 Na4 Au8 99.13(15) . .
Au3 Na4 Au8 48.88(6) 13_556 .
Au3 Na4 Au8 90.57(14) 13_456 .
Au2 Na4 Au8 144.70(13) 13_456 .
Au2 Na4 Au8 98.56(5) 13_556 .
Au1 Na5 Au1 115.03(18) 1_655 .
Au1 Na5 Ga5 54.20(7) 1_655 3_656
Au1 Na5 Ga5 93.22(15) . 3_656
Au1 Na5 Au5 54.20(7) 1_655 3_656
Au1 Na5 Au5 93.22(15) . 3_656
Ga5 Na5 Au5 0.00(2) 3_656 3_656
Au1 Na5 Au5 93.22(15) 1_655 .
Au1 Na5 Au5 54.20(7) . .
Ga5 Na5 Au5 44.68(9) 3_656 .
Au5 Na5 Au5 44.68(9) 3_656 .
Au1 Na5 Ga6 50.49(7) 1_655 3_656
Au1 Na5 Ga6 91.13(15) . 3_656
Ga5 Na5 Ga6 97.71(13) 3_656 3_656
Au5 Na5 Ga6 97.71(13) 3_656 3_656
Au5 Na5 Ga6 115.45(18) . 3_656
Au1 Na5 Au6 50.49(7) 1_655 3_656
Au1 Na5 Au6 91.13(15) . 3_656
Ga5 Na5 Au6 97.71(13) 3_656 3_656
Au5 Na5 Au6 97.71(13) 3_656 3_656
Au5 Na5 Au6 115.45(18) . 3_656
Ga6 Na5 Au6 0.00(3) 3_656 3_656
Au1 Na5 Au6 91.13(15) 1_655 .
Au1 Na5 Au6 50.49(7) . .
Ga5 Na5 Au6 115.45(18) 3_656 .
Au5 Na5 Au6 115.45(18) 3_656 .
Au5 Na5 Au6 97.71(13) . .
Ga6 Na5 Au6 45.76(9) 3_656 .
Au6 Na5 Au6 45.76(9) 3_656 .
Au1 Na5 Au3 146.2(2) 1_655 .
Au1 Na5 Au3 54.47(4) . .
Ga5 Na5 Au3 92.54(15) 3_656 .
Au5 Na5 Au3 92.54(15) 3_656 .
Au5 Na5 Au3 53.71(7) . .
Ga6 Na5 Au3 144.68(14) 3_656 .
Au6 Na5 Au3 144.68(14) 3_656 .
Au6 Na5 Au3 99.51(6) . .
Au1 Na5 Au3 54.47(4) 1_655 1_655
Au1 Na5 Au3 146.2(2) . 1_655
Ga5 Na5 Au3 53.71(7) 3_656 1_655
Au5 Na5 Au3 53.71(7) 3_656 1_655
Au5 Na5 Au3 92.54(15) . 1_655
Ga6 Na5 Au3 99.51(6) 3_656 1_655
Au6 Na5 Au3 99.51(6) 3_656 1_655
Au6 Na5 Au3 144.68(14) . 1_655
Au3 Na5 Au3 113.62(18) . 1_655

loop_
_geom_bond_atom_site_label_1
_geom_bond_atom_site_label_2
_geom_bond_distance
_geom_bond_site_symmetry_2
Au1 Ga6 2.6890(14) 3_556
Au1 Au6 2.6890(14) 3_556
Au1 Au6 2.6890(13) .
Au1 Au5 2.8693(13) .
Au1 Ga5 2.8693(13) 3_556
Au1 Au5 2.8693(13) 3_556
Au1 Au3 2.8892(8) 10_557
Au1 Au3 2.8892(9) .
Au1 Na3 3.034(6) 9_556
Au1 Na3 3.034(6) 2
Au2 Au8 2.6706(11) .
Au2 Ga8 2.6706(11) 12
Au2 Au8 2.6706(11) 12
Au2 Ga5 2.8700(11) 3_556
Au2 Au5 2.8700(11) 3_556
Au2 Au5 2.8700(11) .
Au2 Au3 2.9076(9) .
Au2 Au2 2.9183(12) 10_557
Au2 Na1 3.083(7) .
Au2 Na4 3.133(6) .
Au3 Ga8 2.6529(11) 8_456
Au3 Au8 2.6529(11) 8_456
Au3 Ga8 2.6529(11) 13_556
Au3 Au8 2.6529(11) 13_556
Au3 Au5 2.8569(9) .
Au3 Ga5 2.8569(9) 3_556
Au3 Au5 2.8569(9) 3_556
Au3 Na3 3.064(6) 9_556
Au3 Na4 3.147(6) .
Au4 Ga8 2.6097(11) 5_445
Au4 Au8 2.6097(11) 5_445
Au4 Ga8 2.6097(11) 16_545
Au4 Au8 2.6097(11) 16_545
Au4 Au6 2.7423(11) .
Au4 Ga6 2.7423(11) 3_556
Au4 Au6 2.7423(11) 3_556
Au4 Au4 2.9819(13) 10_557
Au4 Au7 3.0076(7) .
Au4 Ga7 3.0076(7) 1_655
Au5 Ga5 2.398(2) 3_656
Au5 Au5 2.398(2) 3_656
Au5 Au3 2.8569(9) 10_557
Au5 Au2 2.8700(11) 10_557
Au5 Ga5 2.906(2) 3_556
Au5 Au5 2.906(2) 3_556
Au5 Na2 3.113(7) .
Au5 Na4 3.117(6) 6
Au5 Na4 3.117(6) 13_556
Au6 Ga6 2.457(2) 3_656
Au6 Au6 2.457(2) 3_656
Au6 Au4 2.7423(11) 10_557
Au6 Ga6 2.847(2) 3_556
Au6 Au6 2.847(2) 3_556
Au6 Na1 3.047(7) 5_545
Au6 Ga7 3.1240(12) 1_655
Au6 Au7 3.1240(12) 1_655
Au6 Ga7 3.1240(12) 10_657
Au6 Au7 3.1240(12) 10_657
Au7 Ga7 2.5468(19) 9_456
Au7 Au7 2.5468(19) 9_456
Au7 Ga8 2.8752(13) 16_445
Au7 Au8 2.8752(13) 16_445
Au7 Ga8 2.8752(13) 5_445
Au7 Au8 2.8752(13) 5_445
Au7 Au4 3.0076(7) 1_455
Au7 Ga6 3.1240(12) 3_556
Au7 Au6 3.1240(12) 3_556
Au7 Ga6 3.1240(12) 1_455
Au7 Au6 3.1240(12) 1_455
Au8 Ga8 2.5829(19) 12
Au8 Au8 2.5829(19) 12
Au8 Au4 2.6097(11) 5
Au8 Au3 2.6529(11) 13_556
Au8 Ga8 2.7211(19) 12_655
Au8 Au8 2.7211(19) 12_655
Au8 Au7 2.8752(13) 5
Au8 Ga7 2.8752(13) 5
Au8 Na3 3.160(5) 5
Au8 Na5 3.179(5) 13_556
Au8 Na1 3.201(2) .
Na1 Ga6 3.047(7) 7_556
Na1 Au6 3.047(7) 7_556
Na1 Ga6 3.047(7) 5_455
Na1 Au6 3.047(7) 5_455
Na1 Au2 3.083(7) 10_557
Na1 Au4 3.196(2) 14_557
Na1 Au4 3.196(2) 5_455
Na1 Au4 3.196(2) 5
Na1 Au4 3.196(2) 14_457
Na1 Ga8 3.201(2) 12
Na1 Au8 3.201(2) 12
Na2 Ga5 3.113(7) 3_656
Na2 Au5 3.113(7) 3_656
Na2 Au2 3.150(2) 10_657
Na2 Au2 3.150(2) 1_655
Na2 Au2 3.150(2) 10_557
Na2 Au4 3.192(7) 14_557
Na2 Au4 3.192(7) 5
Na2 Na1 3.229(6) 1_655
Na3 Na3 2.939(12) 9_556
Na3 Au4 3.015(6) 9_556
Na3 Au1 3.034(6) 9_556
Na3 Au3 3.064(6) 9_556
Na3 Ga8 3.160(5) 5_445
Na3 Au8 3.160(5) 5_445
Na3 Ga8 3.160(5) 16_545
Na3 Au8 3.160(5) 16_545
Na3 Na5 3.187(5) 9_556
Na3 Na5 3.187(5) 9_656
Na3 Ga6 3.213(5) 9_556
Na4 Ga5 3.117(6) 15_455
Na4 Au5 3.117(6) 15_455
Na4 Ga5 3.117(6) 13_556
Na4 Au5 3.117(6) 13_556
Na4 Au3 3.150(3) 13_556
Na4 Au3 3.150(3) 13_456
Na4 Au2 3.152(3) 13_456
Na4 Au2 3.152(3) 13_556
Na5 Au1 3.144(3) 1_655
Na5 Ga5 3.155(5) 3_656
Na5 Au5 3.155(5) 3_656
Na5 Ga6 3.160(5) 3_656
Na5 Au6 3.160(5) 3_656
Na5 Au3 3.169(3) 1_655
